data_2105587
loop_
_publ_author_name
'Blake, Alexander J.'
'Clark, Bernard A. J.'
'Gierens, Hedi'
'Gould, Robert O.'
'Hunter, Gordon A.'
'McNab, Hamish'
'Morrow, Mark'
'Sommerville, Craig C.'

_publ_section_title
;
 Intramolecular and intermolecular geometry of thiophenes with
 oxygen-containing substituents
;
_journal_issue 6
_journal_name_full 'Acta Crystallographica Section B'
_journal_page_first 963
_journal_page_last 974
_journal_paper_doi 10.1107/S0108768199003547
_journal_volume 55
_journal_year 1999
_chemical_formula_moiety 'C5 H3 N O S'
_chemical_formula_sum 'C5 H3 N O S'
_chemical_formula_weight 125.14
_chemical_name_systematic
;
 ?
;
_space_group_IT_number 14
_symmetry_cell_setting monoclinic
_symmetry_space_group_name_Hall '-P 2yn'
_symmetry_space_group_name_H-M 'P 1 21/n 1'
_audit_creation_method SHELXL
_cell_angle_alpha 90.00
_cell_angle_beta 100.19(3)
_cell_angle_gamma 90.00
_cell_formula_units_Z 4
_cell_length_a 7.516(2)
_cell_length_b 8.332(2)
_cell_length_c 9.059(2)
_cell_measurement_reflns_used 33
_cell_measurement_temperature 293(2)
_cell_measurement_theta_max 16
_cell_measurement_theta_min 14
_cell_volume 558.4(2)
_computing_cell_refinement DIF4
_computing_data_collection DIF4
_computing_data_reduction REDU4
_computing_molecular_graphics SHELXTL/PC
_computing_publication_material SHELXL-97
_computing_structure_refinement 'SHELXL-93 (Sheldrick, 1993)'
_computing_structure_solution 'SHELXS-86 (Sheldrick, 1990)'
_diffrn_ambient_temperature 293(2)
_diffrn_measurement_device_type 'Stoe Stadi-4 four-circle'
_diffrn_measurement_method \w/2\q
_diffrn_radiation_monochromator graphite
_diffrn_radiation_source 'fine-focus sealed tube'
_diffrn_radiation_type MoK\a
_diffrn_radiation_wavelength .71073
_diffrn_reflns_av_R_equivalents .0198
_diffrn_reflns_av_sigmaI/netI .0194
_diffrn_reflns_limit_h_max 8
_diffrn_reflns_limit_h_min -8
_diffrn_reflns_limit_k_max 9
_diffrn_reflns_limit_k_min -9
_diffrn_reflns_limit_l_max 10
_diffrn_reflns_limit_l_min 0
_diffrn_reflns_number 1742
_diffrn_reflns_theta_max 25.00
_diffrn_reflns_theta_min 3.25
_diffrn_standards_decay_% none
_diffrn_standards_interval_time 60
_diffrn_standards_number 3
_exptl_absorpt_coefficient_mu .461
_exptl_absorpt_correction_type none
_exptl_crystal_colour brown
_exptl_crystal_density_diffrn 1.489
_exptl_crystal_density_method 'not measured'
_exptl_crystal_description 'tapered column'
_exptl_crystal_F_000 256
_exptl_crystal_size_max .86
_exptl_crystal_size_mid .47
_exptl_crystal_size_min .35
_refine_diff_density_max .19
_refine_diff_density_min -.26
_refine_ls_extinction_coef .002(4)
_refine_ls_extinction_method SHELXL
_refine_ls_goodness_of_fit_all 1.08
_refine_ls_goodness_of_fit_obs 1.09
_refine_ls_hydrogen_treatment refall
_refine_ls_matrix_type full
_refine_ls_number_parameters 86
_refine_ls_number_reflns 981
_refine_ls_number_restraints 0
_refine_ls_restrained_S_all 1.13
_refine_ls_restrained_S_obs 1.09
_refine_ls_R_factor_all .0284
_refine_ls_R_factor_obs .0243
_refine_ls_shift/esd_max -.013
_refine_ls_shift/esd_mean .001
_refine_ls_structure_factor_coef Fsqd
_refine_ls_weighting_details 'w=1/[\s^2^(Fo^2^)+(0.040P)^2^+0.148P] where P=(Fo^2^+2Fc^2^)/3'
_refine_ls_weighting_scheme calc
_refine_ls_wR_factor_all .0703
_refine_ls_wR_factor_obs .0651
_reflns_number_observed 910
_reflns_number_total 984
_reflns_observed_criterion >2sigma(I)
_cod_data_source_file ha0185.cif
_cod_data_source_block 4
_cod_depositor_comments
;
The following automatic conversions were performed:

'_refine_ls_weighting_scheme' value 'calc
w=1/[\s^2^(Fo^2^)+(0.040P)^2^+0.148P] where P=(Fo^2^+2Fc^2^)/3' was
changed to 'calc'. New tag '_refine_ls_weighting_details' was
created. The value of the new tag was set to
'w=1/[\s^2^(Fo^2^)+(0.040P)^2^+0.148P] where P=(Fo^2^+2Fc^2^)/3'.

Automatic conversion script
Id: cif_fix_values 3143 2015-03-26 13:38:13Z robertas 
;
_cod_original_cell_volume 558.3(2)
_cod_database_code 2105587

loop_
_symmetry_equiv_pos_as_xyz
'x, y, z'
'-x+1/2, y+1/2, -z+1/2'
'-x, -y, -z'
'x-1/2, -y-1/2, z-1/2'

loop_
_atom_site_aniso_label
_atom_site_aniso_U_11
_atom_site_aniso_U_22
_atom_site_aniso_U_33
_atom_site_aniso_U_12
_atom_site_aniso_U_13
_atom_site_aniso_U_23
S1 .0316(2) .0194(2) .0211(2) -.00103(12) -.00294(14) -.00003(12)
C2 .0271(7) .0156(6) .0247(7) .0014(5) .0021(5) .0033(6)
C3 .0219(6) .0151(6) .0220(7) .0004(5) .0032(5) .0005(5)
O3 .0407(6) .0147(5) .0284(6) -.0021(4) -.0036(4) -.0020(4)
C4 .0225(7) .0191(7) .0200(7) .0023(5) .0024(6) .0023(5)
C5 .0239(6) .0162(7) .0221(7) .0014(5) .0046(5) .0017(5)
C6 .0352(8) .0193(8) .0238(7) .0005(6) .0054(6) -.0009(5)
N7 .0578(9) .0189(7) .0359(7) .0016(6) .0084(6) .0010(6)

loop_
_atom_site_label
_atom_site_fract_x
_atom_site_fract_y
_atom_site_fract_z
_atom_site_U_iso_or_equiv
_atom_site_thermal_displace_type
_atom_site_calc_flag
_atom_site_occupancy
_atom_site_type_symbol
S1 .14998(5) .97733(4) .35386(4) .0250(2) Uani d 1 S
C2 .2093(2) 1.1623(2) .4274(2) .0228(3) Uani d 1 C
H2 .175(3) 1.252(3) .374(2) .040(5) Uiso d 1 H
C3 .3120(2) 1.15200(15) .56767(15) .0198(3) Uani d 1 C
O3 .38079(14) 1.27651(13) .65667(12) .0291(3) Uani d 1 O
H3 .346(3) 1.354(3) .615(3) .050(6) Uiso d 1 H
C4 .3436(2) .9927(2) .6178(2) .0207(3) Uani d 1 C
H4 .412(2) .9658(19) .713(2) .031(4) Uiso d 1 H
C5 .2641(2) .8850(2) .51280(14) .0207(3) Uani d 1 C
C6 .2663(2) .7149(2) .5250(2) .0261(3) Uani d 1 C
N7 .2682(2) .5775(2) .53365(15) .0375(3) Uani d 1 N

loop_
_atom_type_symbol
_atom_type_description
_atom_type_scat_dispersion_real
_atom_type_scat_dispersion_imag
_atom_type_scat_source
C C .0033 .0016 'International Tables Vol C Tables 4.2.6.8 and 6.1.1.4'
H H .0000 .0000 'International Tables Vol C Tables 4.2.6.8 and 6.1.1.4'
N N .0061 .0033 'International Tables Vol C Tables 4.2.6.8 and 6.1.1.4'
O O .0106 .0060 'International Tables Vol C Tables 4.2.6.8 and 6.1.1.4'
S S .1246 .1234 'International Tables Vol C Tables 4.2.6.8 and 6.1.1.4'

loop_
_geom_angle_atom_site_label_1
_geom_angle_atom_site_label_2
_geom_angle_atom_site_label_3
_geom_angle
_geom_angle_publ_flag
C2 S1 C5 91.15(7) yes
C3 C2 S1 111.82(10) yes
O3 C3 C2 126.62(12) yes
O3 C3 C4 120.19(12) yes
C2 C3 C4 113.18(12) yes
C5 C4 C3 111.47(12) yes
C4 C5 C6 127.11(13) yes
C4 C5 S1 112.37(11) yes
C6 C5 S1 120.51(10) yes
N7 C6 C5 179.5(2) yes

loop_
_geom_bond_atom_site_label_1
_geom_bond_atom_site_label_2
_geom_bond_distance
_geom_bond_publ_flag
S1 C2 1.7062(14) yes
S1 C5 1.7217(13) yes
C2 C3 1.368(2) yes
C3 O3 1.359(2) yes
C3 C4 1.409(2) yes
C4 C5 1.366(2) yes
C5 C6 1.421(2) yes
C6 N7 1.147(2) yes

loop_
_geom_torsion_atom_site_label_1
_geom_torsion_atom_site_label_2
_geom_torsion_atom_site_label_3
_geom_torsion_atom_site_label_4
_geom_torsion
C5 S1 C2 C3 -.05(11)
S1 C2 C3 O3 -179.96(10)
S1 C2 C3 C4 -.2(2)
O3 C3 C4 C5 -179.84(11)
C2 C3 C4 C5 .4(2)
C3 C4 C5 C6 -179.49(12)
C3 C4 C5 S1 -.38(14)
C2 S1 C5 C4 .25(10)
C2 S1 C5 C6 179.43(11)
C4 C5 C6 N7 -143(18)
S1 C5 C6 N7 38(18)
